data_2243726
loop_
_publ_author_name
'Heras Martinez, Hector Mario'
'Chavez Flores, David'
'Hillesheim, Patrick C.'
'Patil, Siddappa'
'Bugarin, Alejandro'

_publ_section_title
;
 Crystal structure and spectroscopic properties of
 (<i>E</i>)-1,3-dimethyl-2-[3-(4-nitrophenyl)triaz-2-enylidene]-2,3-dihydro-1<i>H</i>-imidazole
;
_journal_coeditor_code JY2004
_journal_issue 2
_journal_name_full 'Acta Crystallographica Section E'
_journal_page_first 130
_journal_page_last 133
_journal_paper_doi 10.1107/S2056989021000426
_journal_volume 77
_journal_year 2021
_chemical_formula_iupac 'C11 H12 N6 O2'
_chemical_formula_moiety 'C11 H12 N6 O2'
_chemical_formula_sum 'C11 H12 N6 O2'
_chemical_formula_weight 260.27
_chemical_name_systematic (<i>E</i>)-1,3-Dimethyl-2-[3-(4-nitrophenyl)triaz-2-enylidene]-2,3-dihydro-1<i>H</i>-imidazole
_space_group_crystal_system monoclinic
_space_group_IT_number 15
_space_group_name_Hall '-C 2yc'
_space_group_name_H-M_alt 'C 1 2/c 1'
_atom_sites_solution_hydrogens geom
_audit_creation_method
;
Olex2 1.2
(compiled 2018.05.29 svn.r3508 for OlexSys, GUI svn.r5506)
;
_cell_angle_alpha 90
_cell_angle_beta 94.101(4)
_cell_angle_gamma 90
_cell_formula_units_Z 8
_cell_length_a 27.7311(18)
_cell_length_b 7.1747(9)
_cell_length_c 11.7849(14)
_cell_measurement_reflns_used 4851
_cell_measurement_temperature 100(2)
_cell_measurement_theta_max 27.80
_cell_measurement_theta_min 2.95
_cell_volume 2338.7(4)
_computing_cell_refinement
;
SAINT (Bruker, 2018)
;
_computing_data_collection
;
APEX3 (Bruker, 2018)
;
_computing_data_reduction
;
SAINT (Bruker, 2018)
;
_computing_molecular_graphics
;
<i>OLEX2</i> (Dolomanov <i>et al.</i>,  2009)
;
_computing_publication_material
;
<i>OLEX2</i> (Dolomanov <i>et al.</i>,  2009)
;
_computing_structure_refinement
;
SHELXL (Sheldrick, 2015b)
;
_computing_structure_solution
;
SHELXT2018/2 (Sheldrick, 2015a)
;
_diffrn_ambient_temperature 100.0
_diffrn_measured_fraction_theta_full 1.000
_diffrn_measured_fraction_theta_max 1.000
_diffrn_measurement_device_type
;
Bruker AXS D8 Quest
diffractometer with PhotonII charge-integrating pixel array detector (CPAD)
;
_diffrn_measurement_method '\f and \w scans'
_diffrn_radiation_type MoK\a
_diffrn_radiation_wavelength 0.71073
_diffrn_reflns_av_R_equivalents 0.0766
_diffrn_reflns_av_unetI/netI 0.0443
_diffrn_reflns_limit_h_max 36
_diffrn_reflns_limit_h_min -36
_diffrn_reflns_limit_k_max 9
_diffrn_reflns_limit_k_min -9
_diffrn_reflns_limit_l_max 15
_diffrn_reflns_limit_l_min -15
_diffrn_reflns_number 23709
_diffrn_reflns_theta_full 25.242
_diffrn_reflns_theta_max 27.924
_diffrn_reflns_theta_min 2.933
_exptl_absorpt_coefficient_mu 0.108
_exptl_absorpt_correction_T_max 0.7456
_exptl_absorpt_correction_T_min 0.6554
_exptl_absorpt_correction_type multi-scan
_exptl_absorpt_process_details
;
(SADABS; Bruker, 2018)
;
_exptl_crystal_colour red
_exptl_crystal_density_diffrn 1.478
_exptl_crystal_description plates
_exptl_crystal_F_000 1088
_exptl_crystal_size_max 0.11
_exptl_crystal_size_mid 0.05
_exptl_crystal_size_min 0.02
_refine_diff_density_max 0.361
_refine_diff_density_min -0.370
_refine_ls_extinction_method none
_refine_ls_goodness_of_fit_ref 1.160
_refine_ls_hydrogen_treatment constr
_refine_ls_matrix_type full
_refine_ls_number_parameters 174
_refine_ls_number_reflns 2807
_refine_ls_number_restraints 0
_refine_ls_restrained_S_all 1.160
_refine_ls_R_factor_all 0.0916
_refine_ls_R_factor_gt 0.0701
_refine_ls_shift/su_max 0.000
_refine_ls_shift/su_mean 0.000
_refine_ls_structure_factor_coef Fsqd
_refine_ls_weighting_details 'w=1/[\s^2^(Fo^2^)+(0.0623P)^2^+4.2467P] where P=(Fo^2^+2Fc^2^)/3'
_refine_ls_weighting_scheme calc
_refine_ls_wR_factor_gt 0.1486
_refine_ls_wR_factor_ref 0.1582
_reflns_number_gt 2206
_reflns_number_total 2807
_reflns_threshold_expression 'I > 2\s(I)'
_cod_data_source_file jy2004sup1.cif
_cod_data_source_block I
_cod_database_code 2243726
_shelx_space_group_comment
;
The symmetry employed for this shelxl refinement is uniquely defined
by the following loop, which should always be used as a source of
symmetry information in preference to the above space-group names.
They are only intended as comments.
;
_shelx_estimated_absorpt_t_min 0.988
_shelx_estimated_absorpt_t_max 0.998

loop_
_space_group_symop_operation_xyz
'x, y, z'
'-x, y, -z+1/2'
'x+1/2, y+1/2, z'
'-x+1/2, y+1/2, -z+1/2'
'-x, -y, -z'
'x, -y, z-1/2'
'-x+1/2, -y+1/2, -z'
'x+1/2, -y+1/2, z-1/2'

loop_
_atom_site_type_symbol
_atom_site_label
_atom_site_fract_x
_atom_site_fract_y
_atom_site_fract_z
_atom_site_U_iso_or_equiv
_atom_site_adp_type
_atom_site_calc_flag
_atom_site_occupancy
_atom_site_disorder_assembly
_atom_site_disorder_group
O O2 0.90725(6) 0.6192(3) 0.42545(14) 0.0208(4) Uani d 1 . .
O O1 0.91792(6) 0.7705(3) 0.58417(15) 0.0231(4) Uani d 1 . .
N N5 0.67583(7) 0.4345(3) 0.54983(15) 0.0122(4) Uani d 1 . .
N N3 0.60385(7) 0.2903(3) 0.39246(15) 0.0133(4) Uani d 1 . .
N N6 0.70494(7) 0.4980(3) 0.63041(15) 0.0144(4) Uani d 1 . .
N N1 0.55532(7) 0.2913(3) 0.52968(16) 0.0163(4) Uani d 1 . .
N N7 0.89267(7) 0.6760(3) 0.51636(16) 0.0156(4) Uani d 1 . .
N N4 0.63305(7) 0.3932(3) 0.58753(15) 0.0147(4) Uani d 1 . .
C C2 0.60118(8) 0.3293(3) 0.50481(18) 0.0132(5) Uani d 1 . .
C C8 0.75071(8) 0.5395(3) 0.59381(18) 0.0131(5) Uani d 1 . .
C C13 0.76739(8) 0.4927(3) 0.48705(19) 0.0138(5) Uani d 1 . .
H H13 0.746476 0.430092 0.432205 0.017 Uiso calc 1 . .
C C10 0.82858(8) 0.6785(3) 0.64889(18) 0.0140(5) Uani d 1 . .
H H10 0.849717 0.740951 0.703362 0.017 Uiso calc 1 . .
C C12 0.81359(8) 0.5371(3) 0.46184(19) 0.0150(5) Uani d 1 . .
H H12 0.824761 0.505139 0.390018 0.018 Uiso calc 1 . .
C C9 0.78212(8) 0.6344(3) 0.67289(18) 0.0140(5) Uani d 1 . .
H H9 0.771038 0.668868 0.744390 0.017 Uiso calc 1 . .
C C11 0.84393(8) 0.6295(3) 0.54293(19) 0.0148(5) Uani d 1 . .
C C7 0.64554(8) 0.3132(3) 0.32329(18) 0.0157(5) Uani d 1 . .
H H7A 0.656635 0.442877 0.327693 0.023 Uiso calc 1 . .
H H7B 0.635989 0.281514 0.243959 0.023 Uiso calc 1 . .
H H7C 0.671761 0.230600 0.352109 0.023 Uiso calc 1 . .
C C4 0.55897(8) 0.2268(4) 0.34928(19) 0.0184(5) Uani d 1 . .
H H4 0.550771 0.189696 0.272952 0.022 Uiso calc 1 . .
C C5 0.52938(8) 0.2270(4) 0.4335(2) 0.0200(5) Uani d 1 . .
H H5 0.496428 0.189691 0.428140 0.024 Uiso calc 1 . .
C C6 0.53830(9) 0.3056(4) 0.6434(2) 0.0249(6) Uani d 1 . .
H H6A 0.553996 0.209729 0.692393 0.037 Uiso calc 1 . .
H H6B 0.503190 0.287618 0.639429 0.037 Uiso calc 1 . .
H H6C 0.546263 0.429166 0.674856 0.037 Uiso calc 1 . .

loop_
_atom_site_aniso_label
_atom_site_aniso_U_11
_atom_site_aniso_U_22
_atom_site_aniso_U_33
_atom_site_aniso_U_12
_atom_site_aniso_U_13
_atom_site_aniso_U_23
O2 0.0169(8) 0.0327(10) 0.0134(8) -0.0025(7) 0.0046(6) 0.0010(8)
O1 0.0202(9) 0.0287(10) 0.0195(9) -0.0084(8) -0.0042(7) -0.0001(8)
N5 0.0143(9) 0.0132(9) 0.0092(8) 0.0006(7) 0.0006(7) 0.0000(7)
N3 0.0145(9) 0.0185(10) 0.0072(8) -0.0003(8) 0.0022(7) 0.0002(7)
N6 0.0159(10) 0.0204(10) 0.0070(8) 0.0011(8) 0.0010(7) -0.0003(8)
N1 0.0133(9) 0.0269(11) 0.0089(9) -0.0009(8) 0.0009(7) 0.0009(8)
N7 0.0147(9) 0.0192(10) 0.0126(9) -0.0016(8) -0.0004(7) 0.0040(8)
N4 0.0136(9) 0.0226(10) 0.0080(8) 0.0006(8) 0.0013(7) -0.0019(8)
C2 0.0158(11) 0.0162(11) 0.0076(10) 0.0026(9) 0.0002(8) 0.0020(8)
C8 0.0161(11) 0.0134(10) 0.0097(10) 0.0022(9) 0.0002(8) 0.0015(8)
C13 0.0149(11) 0.0172(11) 0.0090(10) -0.0015(9) -0.0004(8) -0.0032(8)
C10 0.0174(11) 0.0156(11) 0.0084(10) 0.0001(9) -0.0035(8) 0.0003(8)
C12 0.0180(11) 0.0183(11) 0.0088(10) 0.0005(9) 0.0014(8) 0.0017(9)
C9 0.0184(11) 0.0177(11) 0.0059(9) 0.0032(9) 0.0003(8) 0.0008(9)
C11 0.0146(11) 0.0179(11) 0.0118(10) -0.0005(9) -0.0007(8) 0.0052(9)
C7 0.0164(11) 0.0238(12) 0.0073(10) -0.0006(9) 0.0047(8) -0.0004(9)
C4 0.0171(11) 0.0281(13) 0.0096(10) -0.0009(10) -0.0024(8) -0.0011(10)
C5 0.0146(11) 0.0308(14) 0.0141(11) -0.0040(10) -0.0032(9) 0.0027(10)
C6 0.0169(11) 0.0473(17) 0.0112(11) -0.0049(12) 0.0063(9) -0.0017(11)

loop_
_atom_type_symbol
_atom_type_description
_atom_type_scat_dispersion_real
_atom_type_scat_dispersion_imag
_atom_type_scat_source
C C 0.0033 0.0016 'International Tables Vol C Tables 4.2.6.8 and 6.1.1.4'
H H 0.0000 0.0000 'International Tables Vol C Tables 4.2.6.8 and 6.1.1.4'
N N 0.0061 0.0033 'International Tables Vol C Tables 4.2.6.8 and 6.1.1.4'
O O 0.0106 0.0060 'International Tables Vol C Tables 4.2.6.8 and 6.1.1.4'

loop_
_geom_angle_atom_site_label_1
_geom_angle_atom_site_label_2
_geom_angle_atom_site_label_3
_geom_angle_site_symmetry_1
_geom_angle_site_symmetry_3
_geom_angle
_geom_angle_publ_flag
N6 N5 N4 . . 111.13(17) ?
C2 N3 C7 . . 128.02(19) ?
C2 N3 C4 . . 108.35(18) ?
C4 N3 C7 . . 123.61(18) ?
N5 N6 C8 . . 112.51(18) ?
C2 N1 C5 . . 109.43(19) ?
C2 N1 C6 . . 123.82(19) ?
C5 N1 C6 . . 126.6(2) ?
O2 N7 C11 . . 118.54(19) ?
O1 N7 O2 . . 122.5(2) ?
O1 N7 C11 . . 118.95(19) ?
N5 N4 C2 . . 112.85(18) ?
N1 C2 N3 . . 106.65(19) ?
N4 C2 N3 . . 134.0(2) ?
N4 C2 N1 . . 119.30(19) ?
N6 C8 C13 . . 125.8(2) ?
N6 C8 C9 . . 115.53(19) ?
C9 C8 C13 . . 118.6(2) ?
C8 C13 H13 . . 119.7 ?
C12 C13 C8 . . 120.5(2) ?
C12 C13 H13 . . 119.7 ?
C9 C10 H10 . . 120.7 ?
C9 C10 C11 . . 118.5(2) ?
C11 C10 H10 . . 120.7 ?
C13 C12 H12 . . 120.4 ?
C13 C12 C11 . . 119.2(2) ?
C11 C12 H12 . . 120.4 ?
C8 C9 H9 . . 119.3 ?
C10 C9 C8 . . 121.4(2) ?
C10 C9 H9 . . 119.3 ?
C10 C11 N7 . . 119.1(2) ?
C10 C11 C12 . . 121.7(2) ?
C12 C11 N7 . . 119.2(2) ?
N3 C7 H7A . . 109.5 ?
N3 C7 H7B . . 109.5 ?
N3 C7 H7C . . 109.5 ?
H7A C7 H7B . . 109.5 ?
H7A C7 H7C . . 109.5 ?
H7B C7 H7C . . 109.5 ?
N3 C4 H4 . . 125.9 ?
C5 C4 N3 . . 108.1(2) ?
C5 C4 H4 . . 125.9 ?
N1 C5 H5 . . 126.3 ?
C4 C5 N1 . . 107.5(2) ?
C4 C5 H5 . . 126.3 ?
N1 C6 H6A . . 109.5 ?
N1 C6 H6B . . 109.5 ?
N1 C6 H6C . . 109.5 ?
H6A C6 H6B . . 109.5 ?
H6A C6 H6C . . 109.5 ?
H6B C6 H6C . . 109.5 ?

loop_
_geom_bond_atom_site_label_1
_geom_bond_atom_site_label_2
_geom_bond_site_symmetry_2
_geom_bond_distance
_geom_bond_publ_flag
O2 N7 . 1.241(3) ?
O1 N7 . 1.228(3) ?
N5 N6 . 1.285(3) ?
N5 N4 . 1.330(3) ?
N3 C2 . 1.360(3) ?
N3 C7 . 1.471(3) ?
N3 C4 . 1.387(3) ?
N6 C8 . 1.402(3) ?
N1 C2 . 1.353(3) ?
N1 C5 . 1.378(3) ?
N1 C6 . 1.456(3) ?
N7 C11 . 1.448(3) ?
N4 C2 . 1.348(3) ?
C8 C13 . 1.412(3) ?
C8 C9 . 1.405(3) ?
C13 H13 . 0.9500 ?
C13 C12 . 1.373(3) ?
C10 H10 . 0.9500 ?
C10 C9 . 1.375(3) ?
C10 C11 . 1.393(3) ?
C12 H12 . 0.9500 ?
C12 C11 . 1.395(3) ?
C9 H9 . 0.9500 ?
C7 H7A . 0.9800 ?
C7 H7B . 0.9800 ?
C7 H7C . 0.9800 ?
C4 H4 . 0.9500 ?
C4 C5 . 1.332(3) ?
C5 H5 . 0.9500 ?
C6 H6A . 0.9800 ?
C6 H6B . 0.9800 ?
C6 H6C . 0.9800 ?

loop_
_geom_torsion_atom_site_label_1
_geom_torsion_atom_site_label_2
_geom_torsion_atom_site_label_3
_geom_torsion_atom_site_label_4
_geom_torsion_site_symmetry_1
_geom_torsion_site_symmetry_2
_geom_torsion_site_symmetry_3
_geom_torsion_site_symmetry_4
_geom_torsion
_geom_torsion_publ_flag
O2 N7 C11 C10 . . . . 174.5(2) ?
O2 N7 C11 C12 . . . . -5.6(3) ?
O1 N7 C11 C10 . . . . -5.8(3) ?
O1 N7 C11 C12 . . . . 174.2(2) ?
N5 N6 C8 C13 . . . . -9.6(3) ?
N5 N6 C8 C9 . . . . 171.13(19) ?
N5 N4 C2 N3 . . . . 3.5(4) ?
N5 N4 C2 N1 . . . . -176.5(2) ?
N3 C4 C5 N1 . . . . 0.3(3) ?
N6 N5 N4 C2 . . . . 178.84(19) ?
N6 C8 C13 C12 . . . . -178.4(2) ?
N6 C8 C9 C10 . . . . 178.0(2) ?
N4 N5 N6 C8 . . . . 178.84(18) ?
C2 N3 C4 C5 . . . . 0.0(3) ?
C2 N1 C5 C4 . . . . -0.5(3) ?
C8 C13 C12 C11 . . . . -0.2(3) ?
C13 C8 C9 C10 . . . . -1.3(3) ?
C13 C12 C11 N7 . . . . 179.9(2) ?
C13 C12 C11 C10 . . . . -0.1(3) ?
C9 C8 C13 C12 . . . . 0.9(3) ?
C9 C10 C11 N7 . . . . 179.7(2) ?
C9 C10 C11 C12 . . . . -0.3(3) ?
C11 C10 C9 C8 . . . . 1.0(3) ?
C7 N3 C2 N1 . . . . 178.1(2) ?
C7 N3 C2 N4 . . . . -1.8(4) ?
C7 N3 C4 C5 . . . . -178.5(2) ?
C4 N3 C2 N1 . . . . -0.3(3) ?
C4 N3 C2 N4 . . . . 179.8(3) ?
C5 N1 C2 N3 . . . . 0.5(3) ?
C5 N1 C2 N4 . . . . -179.6(2) ?
C6 N1 C2 N3 . . . . 176.7(2) ?
C6 N1 C2 N4 . . . . -3.4(4) ?
C6 N1 C5 C4 . . . . -176.5(2) ?

_cod_database_fobs_code 2243726
